data_7702580
loop_
_publ_author_name
'Schweiger, Scott W.'
'Tillison, Dana L.'
'Thorn, Matt G.'
'Fanwick, Phillip E.'
'Rothwell, Ian P.'

_publ_section_title
;
 The isolation and chemistry of niobium and tantalum dimethylamides
 containing mono- and di-aryloxide ancillary ligands
;
_journal_issue 16
_journal_name_full 'Journal of the Chemical Society, Dalton Transactions'
_journal_page_first 2401
_journal_paper_doi 10.1039/b101723n
_journal_year 2001
_chemical_formula_sum 'C15 H21 Cl3 N3 Ta'
_chemical_formula_weight 530.66
_space_group_IT_number 14
_space_group_name_Hall '-P 2ybc'
_space_group_name_H-M_alt 'P 1 21/c 1'
_symmetry_cell_setting monoclinic
_symmetry_space_group_name_H-M 'P 1 21/c 1'
_atom_type_scat_source 'International Tables for Crystallography (Vol C)'
_cell_angle_alpha 90.00
_cell_angle_beta 104.191(3)
_cell_angle_gamma 90.00
_cell_formula_units_Z 4
_cell_length_a 19.1788(7)
_cell_length_b 7.2144(4)
_cell_length_c 14.3129(6)
_cell_measurement_reflns_used 14249
_cell_measurement_temperature 173
_cell_measurement_theta_max 27
_cell_measurement_theta_min 4
_cell_volume 1919.95(15)
_computing_cell_refinement DENZO/SCALEPACK_(Otwinowski,_1996)
_computing_data_collection Collect_(Nonius,_1998)
_computing_data_reduction DENZO/SCALEPACK_(Otwinowski,_1996)
_computing_molecular_graphics
;
ORTEP (Johnson, 1976)
Xtal_GX (Hall, 1995)
PLUTON (Spek, 1991)
;
_computing_publication_material CIF_VAX_MolEN_(Fair,_1990)
_computing_structure_refinement SHELX97_(Sheldrick,_1997)
_computing_structure_solution PATTY_(DIRDIF92,_Beurskins,_1992)
_diffrn_ambient_temperature 173
_diffrn_radiation_type MO-K\a
_diffrn_radiation_wavelength 0.71073
_diffrn_reflns_av_R_equivalents 0.088
_diffrn_reflns_limit_h_max 18
_diffrn_reflns_limit_h_min 0
_diffrn_reflns_limit_k_max 9
_diffrn_reflns_limit_k_min 0
_diffrn_reflns_limit_l_max 22
_diffrn_reflns_limit_l_min -23
_diffrn_reflns_number 14249
_diffrn_reflns_theta_max 27.48
_diffrn_reflns_theta_min 4.00
_exptl_absorpt_coefficient_mu 6.080
_exptl_absorpt_correction_T_max 0.6338
_exptl_absorpt_correction_T_min 0.3723
_exptl_absorpt_correction_type refined_empirical_(Otwinowski_&_Minor,_1996)
_exptl_crystal_colour orange-red
_exptl_crystal_density_diffrn 1.84
_exptl_crystal_description plate
_exptl_crystal_F_000 1024
_exptl_crystal_size_max 0.25
_exptl_crystal_size_mid 0.22
_exptl_crystal_size_min 0.08
_refine_diff_density_max 1.80
_refine_diff_density_min -1.73
_refine_ls_extinction_coef 0.37E-02
_refine_ls_extinction_method SHELXL97_(Sheldrick_1997)
_refine_ls_goodness_of_fit_ref 1.054
_refine_ls_hydrogen_treatment H_atoms_riding
_refine_ls_matrix_type full
_refine_ls_number_parameters 204
_refine_ls_number_reflns 4305
_refine_ls_number_restraints 0
_refine_ls_R_factor_gt 0.037
_refine_ls_shift/su_max 0.001
_refine_ls_structure_factor_coef Fsqd
_refine_ls_weighting_details 'w=1/[\s^2^(Fo^2^)+(0.0436P)^2^+2.1492P] where P=(Fo^2^+2Fc^2^)/3'
_refine_ls_weighting_scheme calc
_refine_ls_wR_factor_ref 0.085
_reflns_number_gt 3872
_reflns_number_total 4625
_reflns_threshold_expression >2.0\s(I)
_cod_data_source_file b101723n.txt
_cod_data_source_block MT26I
_cod_depositor_comments
;
The following automatic conversions were performed:

data item '_refine_ls_weighting_scheme' value 'calc ' was changed to
'calc' in accordance with the
/home/saulius/struct/COD-crude-data/automatic-downloads/DataCite-retrospective/RSC/depositions/lib/dictionaries/cif_core.dic
dictionary named 'cif_core.dic' version 2.4.2 last updated on
2011-04-26.

Automatic conversion script
Id: cif_fix_values 6909 2019-04-08 15:41:33Z antanas 
;
_cod_original_cell_volume 1919.9(3)
_cod_original_sg_symbol_H-M 'p 1 21/c 1'
_cod_database_code 7702580

loop_
_symmetry_equiv_pos_as_xyz
'x, y, z'
'-x, y+1/2, -z+1/2'
'-x, -y, -z'
'x, -y+1/2, z+1/2'

loop_
_atom_site_aniso_label
_atom_site_aniso_U_11
_atom_site_aniso_U_22
_atom_site_aniso_U_33
_atom_site_aniso_U_12
_atom_site_aniso_U_13
_atom_site_aniso_U_23
Ta 0.02024(16) 0.02156(15) 0.02583(15) -0.00044(8) 0.00460(9) 0.00171(9)
Cl(1) 0.0273(8) 0.0379(9) 0.0454(9) -0.0007(6) 0.0141(6) 0.0137(7)
Cl(2) 0.0463(9) 0.0370(9) 0.0365(8) 0.0033(7) 0.0079(7) -0.0097(7)
Cl(3) 0.0275(7) 0.0393(9) 0.0478(9) -0.0066(6) 0.0103(6) 0.0115(7)
N(1) 0.024(2) 0.026(3) 0.025(2) 0.0043(19) 0.0068(18) 0.001(2)
N(2) 0.022(2) 0.031(3) 0.044(3) -0.002(2) 0.007(2) -0.008(2)
N(3) 0.021(2) 0.038(3) 0.034(3) -0.001(2) 0.004(2) 0.008(2)
C(2) 0.023(3) 0.034(3) 0.027(3) 0.007(2) 0.010(2) -0.001(3)
C(3) 0.033(3) 0.035(3) 0.023(3) 0.005(3) 0.008(2) -0.001(2)
C(4) 0.025(3) 0.018(3) 0.030(3) 0.002(2) 0.004(2) -0.002(2)
C(5) 0.020(3) 0.027(3) 0.036(3) 0.004(2) 0.012(2) 0.005(2)
C(6) 0.028(3) 0.037(4) 0.026(3) 0.007(2) 0.011(2) 0.004(2)
C(7) 0.026(3) 0.034(3) 0.021(3) 0.007(2) 0.003(2) -0.005(2)
C(8) 0.039(4) 0.043(4) 0.033(3) 0.010(3) 0.016(3) 0.006(3)
C(9) 0.078(6) 0.058(5) 0.034(4) 0.033(4) 0.020(4) 0.023(4)
C(10) 0.055(5) 0.059(5) 0.037(4) 0.037(4) -0.005(3) -0.004(4)
C(11) 0.026(3) 0.060(5) 0.054(5) 0.011(3) -0.006(3) -0.022(4)
C(12) 0.031(3) 0.031(3) 0.044(4) 0.001(3) 0.005(3) -0.008(3)
C(21) 0.032(4) 0.060(5) 0.069(5) -0.009(3) 0.006(3) -0.032(4)
C(22) 0.042(4) 0.039(4) 0.058(5) 0.010(3) 0.017(3) -0.014(3)
C(31) 0.032(3) 0.031(4) 0.059(4) 0.003(3) 0.000(3) 0.019(3)
C(32) 0.032(4) 0.057(5) 0.038(4) 0.004(3) -0.006(3) -0.001(3)

loop_
_atom_site_label
_atom_site_fract_x
_atom_site_fract_y
_atom_site_fract_z
_atom_site_U_iso_or_equiv
_atom_site_thermal_displace_type
_atom_site_calc_flag
Ta 0.170709(11) 0.17179(3) 0.234927(15) 0.02273(8) Uani ?
Cl(1) 0.27064(8) 0.3117(2) 0.18789(12) 0.0360(5) Uani ?
Cl(2) 0.18715(9) -0.0842(2) 0.13072(12) 0.0403(5) Uani ?
Cl(3) 0.09115(8) -0.0186(2) 0.29651(12) 0.0380(4) Uani ?
N(1) 0.2608(2) 0.0136(7) 0.3504(3) 0.0249(13) Uani ?
N(2) 0.1796(3) 0.3653(7) 0.3324(4) 0.0325(14) Uani ?
N(3) 0.0944(3) 0.2904(7) 0.1399(4) 0.0315(14) Uani ?
C(2) 0.2554(3) -0.0153(9) 0.4415(4) 0.0273(16) Uani ?
C(3) 0.3059(3) -0.1109(9) 0.5093(4) 0.0301(16) Uani ?
C(4) 0.3670(3) -0.1798(7) 0.4856(4) 0.0248(16) Uani ?
C(5) 0.3740(3) -0.1455(8) 0.3925(4) 0.0268(16) Uani ?
C(6) 0.3203(3) -0.0521(8) 0.3284(4) 0.0296(18) Uani ?
C(7) 0.4217(3) -0.2865(9) 0.5553(4) 0.0275(16) Uani ?
C(8) 0.4004(4) -0.4159(10) 0.6153(5) 0.037(2) Uani ?
C(9) 0.4520(5) -0.5135(12) 0.6817(5) 0.056(3) Uani ?
C(10) 0.5234(4) -0.4886(12) 0.6887(5) 0.053(2) Uani ?
C(11) 0.5455(4) -0.3646(11) 0.6299(6) 0.049(2) Uani ?
C(12) 0.4944(3) -0.2669(9) 0.5625(5) 0.0361(18) Uani ?
C(21) 0.2445(4) 0.4501(12) 0.3932(6) 0.055(2) Uani ?
C(22) 0.1144(4) 0.4414(10) 0.3553(5) 0.046(2) Uani ?
C(31) 0.0885(3) 0.4905(9) 0.1218(5) 0.043(2) Uani ?
C(32) 0.0339(4) 0.1915(11) 0.0768(5) 0.045(2) Uani ?
H(2) 0.2155 0.0320 0.4594 0.0350 Uiso calc
H(3) 0.2991 -0.1294 0.5708 0.0400 Uiso calc
H(5) 0.4146 -0.1855 0.3738 0.0350 Uiso calc
H(6) 0.3255 -0.0334 0.2661 0.0380 Uiso calc
H(8) 0.3518 -0.4365 0.6107 0.0480 Uiso calc
H(9) 0.4376 -0.5978 0.7224 0.0730 Uiso calc
H(10) 0.5571 -0.5560 0.7336 0.0690 Uiso calc
H(11) 0.5943 -0.3458 0.6349 0.0640 Uiso calc
H(12) 0.5096 -0.1860 0.5209 0.0470 Uiso calc
H(21A) 0.2441 0.5808 0.3807 0.0710 Uiso calc
H(21B) 0.2863 0.3952 0.3789 0.0710 Uiso calc
H(21C) 0.2455 0.4297 0.4598 0.0710 Uiso calc
H(22A) 0.1171 0.4239 0.4226 0.0590 Uiso calc
H(22B) 0.0728 0.3786 0.3177 0.0590 Uiso calc
H(22C) 0.1109 0.5714 0.3405 0.0590 Uiso calc
H(31A) 0.0910 0.5150 0.0567 0.0560 Uiso calc
H(31B) 0.1272 0.5531 0.1656 0.0560 Uiso calc
H(31C) 0.0434 0.5344 0.1310 0.0560 Uiso calc
H(32A) -0.0103 0.2315 0.0904 0.0590 Uiso calc
H(32B) 0.0397 0.0605 0.0880 0.0590 Uiso calc
H(32C) 0.0328 0.2178 0.0107 0.0590 Uiso calc

loop_
_geom_angle_atom_site_label_1
_geom_angle_atom_site_label_2
_geom_angle_atom_site_label_3
_geom_angle
N(3) Ta N(2) 96.0(2)
N(3) Ta N(1) 177.30(19)
N(2) Ta N(1) 85.67(19)
N(3) Ta Cl(3) 94.16(15)
N(2) Ta Cl(3) 95.73(16)
N(1) Ta Cl(3) 83.56(11)
N(3) Ta Cl(1) 97.75(15)
N(2) Ta Cl(1) 87.92(15)
N(1) Ta Cl(1) 84.39(11)
Cl(3) Ta Cl(1) 167.11(5)
N(3) Ta Cl(2) 95.38(17)
N(2) Ta Cl(2) 167.36(15)
N(1) Ta Cl(2) 83.15(12)
Cl(3) Ta Cl(2) 88.87(6)
Cl(1) Ta Cl(2) 85.14(6)
C(6) N(1) C(2) 116.4(5)
C(6) N(1) Ta 121.5(4)
C(2) N(1) Ta 122.2(3)
C(21) N(2) C(22) 110.8(5)
C(21) N(2) Ta 129.5(4)
C(22) N(2) Ta 119.7(4)
C(31) N(3) C(32) 110.7(5)
C(31) N(3) Ta 124.9(4)
C(32) N(3) Ta 124.4(4)
N(1) C(2) C(3) 123.5(5)
C(2) C(3) C(4) 119.7(5)
C(3) C(4) C(5) 117.0(5)
C(3) C(4) C(7) 121.6(5)
C(5) C(4) C(7) 121.3(5)
C(6) C(5) C(4) 119.6(5)
N(1) C(6) C(5) 123.8(5)
C(12) C(7) C(8) 117.8(6)
C(12) C(7) C(4) 122.4(6)
C(8) C(7) C(4) 119.8(5)
C(9) C(8) C(7) 119.6(6)
C(10) C(9) C(8) 121.4(7)
C(9) C(10) C(11) 120.1(7)
C(10) C(11) C(12) 119.2(7)
C(7) C(12) C(11) 121.9(7)

loop_
_geom_bond_atom_site_label_1
_geom_bond_atom_site_label_2
_geom_bond_distance
Ta N(3) 1.936(5)
Ta N(2) 1.951(5)
Ta N(1) 2.371(4)
Ta Cl(3) 2.3771(14)
Ta Cl(1) 2.4036(14)
Ta Cl(2) 2.4423(16)
N(1) C(6) 1.342(7)
N(1) C(2) 1.349(7)
N(2) C(21) 1.465(8)
N(2) C(22) 1.475(8)
N(3) C(31) 1.466(8)
N(3) C(32) 1.470(8)
C(2) C(3) 1.376(8)
C(3) C(4) 1.391(8)
C(4) C(5) 1.393(8)
C(4) C(7) 1.475(8)
C(5) C(6) 1.376(8)
C(7) C(12) 1.379(8)
C(7) C(8) 1.397(9)
C(8) C(9) 1.385(9)
C(9) C(10) 1.359(11)
C(10) C(11) 1.366(12)
C(11) C(12) 1.387(10)
